data_4003632
loop_
_publ_author_name
'Guo, Jing'
'Zhou, Cong'
'Xie, Sheng'
'Luo, Shenglian'
'Gopalakrishna, Tullimilli Y.'
'Sun, Zhe'
'Jouha, Jabrane'
'Wu, Jishan'
'Zeng, Zebing'

_publ_section_title
;
 Large Aromatic Hydrocarbon Radical Cation with Global Aromaticity and
 State-Associated Magnetic Activity
;
_journal_issue 14
_journal_name_full 'Chemistry of Materials'
_journal_page_first 5927
_journal_page_last 5936
_journal_paper_doi 10.1021/acs.chemmater.9b05099
_journal_volume 32
_journal_year 2020
_chemical_formula_moiety 'C72 H78 O8'
_chemical_formula_sum 'C72 H78 O8'
_chemical_formula_weight 1071.34
_space_group_crystal_system monoclinic
_space_group_IT_number 14
_space_group_name_Hall '-P 2yn'
_space_group_name_H-M_alt 'P 1 21/n 1'
_atom_sites_solution_hydrogens geom
_audit_creation_date 2017-09-07
_audit_creation_method
;
Olex2 1.2
(compiled 2014.09.19 svn.r3010 for OlexSys, GUI svn.r4874)
;
_cell_angle_alpha 90
_cell_angle_beta 110.2100(10)
_cell_angle_gamma 90
_cell_formula_units_Z 4
_cell_length_a 15.3015(5)
_cell_length_b 22.8272(6)
_cell_length_c 18.6041(5)
_cell_measurement_reflns_used 9948
_cell_measurement_temperature 296(2)
_cell_measurement_theta_max 44.138
_cell_measurement_theta_min 4.559
_cell_volume 6098.2(3)
_computing_cell_refinement 'Bruker SAINT'
_computing_data_collection 'Bruker APEX2'
_computing_data_reduction 'Bruker SAINT'
_computing_molecular_graphics 'Olex2 (Dolomanov et al., 2009)'
_computing_publication_material 'Olex2 (Dolomanov et al., 2009)'
_computing_structure_refinement 'SHELXL-2013 (Sheldrick, 2013)'
_computing_structure_solution 'SHELXS-97 (Sheldrick 2008)'
_diffrn_ambient_temperature 296(2)
_diffrn_measured_fraction_theta_full 0.972
_diffrn_measured_fraction_theta_max 0.999
_diffrn_measurement_device_type 'Bruker APEX-II CCD'
_diffrn_measurement_method '\f and \w scans'
_diffrn_radiation_type MoK\a
_diffrn_radiation_wavelength 0.71073
_diffrn_reflns_av_R_equivalents 0.0809
_diffrn_reflns_av_unetI/netI 0.0440
_diffrn_reflns_Laue_measured_fraction_full 0.972
_diffrn_reflns_Laue_measured_fraction_max 0.999
_diffrn_reflns_limit_h_max 18
_diffrn_reflns_limit_h_min -18
_diffrn_reflns_limit_k_max 27
_diffrn_reflns_limit_k_min -27
_diffrn_reflns_limit_l_max 22
_diffrn_reflns_limit_l_min -22
_diffrn_reflns_number 94050
_diffrn_reflns_point_group_measured_fraction_full 0.972
_diffrn_reflns_point_group_measured_fraction_max 0.999
_diffrn_reflns_theta_full 25.242
_diffrn_reflns_theta_max 25.000
_diffrn_reflns_theta_min 1.468
_diffrn_standards_number 0
_exptl_absorpt_coefficient_mu 0.075
_exptl_absorpt_correction_T_max 0.7456
_exptl_absorpt_correction_T_min 0.6900
_exptl_absorpt_correction_type multi-scan
_exptl_absorpt_process_details
'SADABS-2016/2 (Bruker,2016) was used for absorption correction. wR2(int) was 0.1375 before and 0.0699 after correction. The Ratio of minimum to maximum transmission is 0.9254. The \l/2 correction factor is Not present.'
_exptl_crystal_colour red
_exptl_crystal_density_diffrn 1.167
_exptl_crystal_description prismatic
_exptl_crystal_F_000 2296
_exptl_crystal_size_max 0.16
_exptl_crystal_size_mid 0.13
_exptl_crystal_size_min 0.08
_refine_diff_density_max 0.508
_refine_diff_density_min -0.313
_refine_diff_density_rms 0.056
_refine_ls_extinction_coef 0.0054(6)
_refine_ls_extinction_expression Fc^*^=kFc[1+0.001xFc^2^\l^3^/sin(2\q)]^-1/4^
_refine_ls_extinction_method SHELXL
_refine_ls_goodness_of_fit_ref 1.014
_refine_ls_hydrogen_treatment constr
_refine_ls_matrix_type full
_refine_ls_number_parameters 866
_refine_ls_number_reflns 10727
_refine_ls_number_restraints 148
_refine_ls_restrained_S_all 1.042
_refine_ls_R_factor_all 0.1274
_refine_ls_R_factor_gt 0.0757
_refine_ls_shift/su_max 0.032
_refine_ls_shift/su_mean 0.004
_refine_ls_structure_factor_coef Fsqd
_refine_ls_weighting_details 'w=1/[\s^2^(Fo^2^)+(0.0998P)^2^+4.3324P] where P=(Fo^2^+2Fc^2^)/3'
_refine_ls_weighting_scheme calc
_refine_ls_wR_factor_gt 0.1864
_refine_ls_wR_factor_ref 0.2308
_reflns_Friedel_coverage 0.000
_reflns_number_gt 6399
_reflns_number_total 10727
_reflns_threshold_expression 'I > 2\s(I)'
_cod_data_source_file cm9b05099_si_006.cif
_cod_data_source_block mo_d8v17232_0m
_cod_depositor_comments
;Adding full bibliography for 4003630--4003634.cif.

 Adding full bibliography for 4003630--4003634.cif.
;
_cod_database_code 4003632
_shelxl_version_number 2013-4
_shelx_space_group_comment
;
The symmetry employed for this shelxl refinement is uniquely defined 
by the following loop, which should always be used as a source of 
symmetry information in preference to the above space-group names. 
They are only intended as comments. 
;
_olex2_refinement_description
;
1. Shared sites
{C67, C67'}
2. Others
 Fixed Sof: C55(0.7) H55A(0.7) H55B(0.7) C56(0.7) H56A(0.7) H56B(0.7) C57(0.7)
 H57A(0.7) H57B(0.7) C58(0.7) H58A(0.7) H58B(0.7) H58C(0.7) C55'(0.3) H55C(0.3)
 H55D(0.3) C56'(0.3) H56C(0.3) H56D(0.3) C57'(0.3) H57C(0.3) H57D(0.3)
 C58'(0.3) H58D(0.3) H58E(0.3) H58F(0.3) C63(0.6) H63A(0.6) H63B(0.6) C64(0.6)
 H64A(0.6) H64B(0.6) C65(0.6) H65A(0.6) H65B(0.6) C66(0.6) H66A(0.6) H66B(0.6)
 H66C(0.6) C63'(0.4) H63C(0.4) H63D(0.4) C64'(0.4) H64C(0.4) H64D(0.4)
 C65'(0.4) H65C(0.4) H65D(0.4) C66'(0.4) H66D(0.4) H66E(0.4) H66F(0.4) C67(0.5)
 H67A(0.5) H67B(0.5) C68(0.5) H68A(0.5) H68B(0.5) C69(0.5) H69A(0.5) H69B(0.5)
 C70(0.5) H70A(0.5) H70B(0.5) H70C(0.5) C67'(0.5) H67C(0.5) H67D(0.5) C68'(0.5)
 H68C(0.5) H68D(0.5) C69'(0.5) H69C(0.5) H69D(0.5) C70'(0.5) H70D(0.5)
 H70E(0.5) H70F(0.5) O7(0.7) C71(0.7) H71A(0.7) H71B(0.7) H71C(0.7) O7'(0.3)
 C71'(0.3) H71D(0.3) H71E(0.3) H71F(0.3)
 Fixed Uiso: H2(0.079) H3(0.091) H4(0.098) H5(0.086) H29(0.087) H30(0.103)
 H31(0.102) H32(0.085) H37(0.075) H39(0.081) H41A(0.148) H41B(0.148)
 H41C(0.148) H42A(0.123) H42B(0.123) H42C(0.123) H43A(0.135) H43B(0.135)
 H43C(0.135) H46(0.074) H48(0.08) H50A(0.128) H50B(0.128) H50C(0.128)
 H51A(0.116) H51B(0.116) H51C(0.116) H52A(0.137) H52B(0.137) H52C(0.137)
 H53A(0.137) H53B(0.137) H53C(0.137) H54A(0.161) H54B(0.161) H54C(0.161)
 H55A(0.096) H55B(0.096) H56A(0.12) H56B(0.12) H57A(0.183) H57B(0.183)
 H58A(0.428) H58B(0.428) H58C(0.428) H55C(0.113) H55D(0.113) H56C(0.232)
 H56D(0.232) H57C(0.444) H57D(0.444) H58D(0.512) H58E(0.512) H58F(0.512)
 H59A(0.116) H59B(0.116) H60A(0.18) H60B(0.18) H61A(0.257) H61B(0.257)
 H62A(0.364) H62B(0.364) H62C(0.364) H63A(0.142) H63B(0.142) H64A(0.176)
 H64B(0.176) H65A(0.21) H65B(0.21) H66A(0.302) H66B(0.302) H66C(0.302)
 H63C(0.254) H63D(0.254) H64C(0.262) H64D(0.262) H65C(0.262) H65D(0.262)
 H66D(0.332) H66E(0.332) H66F(0.332) H67A(0.106) H67B(0.106) H68A(0.13)
 H68B(0.13) H69A(0.146) H69B(0.146) H70A(0.208) H70B(0.208) H70C(0.208)
 H67C(0.175) H67D(0.175) H68C(0.183) H68D(0.183) H69C(0.193) H69D(0.193)
 H70D(0.26) H70E(0.26) H70F(0.26) H72A(0.16) H72B(0.16) H72C(0.16) H71A(0.139)
 H71B(0.139) H71C(0.139) H71D(0.133) H71E(0.133) H71F(0.133)
 Fixed X: H2(0.4333) H3(0.5426) H4(0.6613) H5(0.6781) H29(0.3863) H30(0.4011)
 H31(0.5186) H32(0.6129) H37(0.894) H39(0.7096) H41A(0.5594) H41B(0.5522)
 H41C(0.5178) H42A(0.7623) H42B(0.8648) H42C(0.7925) H43A(0.8787) H43B(0.9478)
 H43C(0.8786) H46(0.2714) H48(0.1585) H50A(0.2789) H50B(0.1986) H50C(0.3026)
 H51A(0.4089) H51B(0.4692) H51C(0.3942) H52A(0.1429) H52B(0.1496) H52C(0.0742)
 H53A(0.2278) H53B(0.1391) H53C(0.1737) H54A(0.746) H54B(0.8253) H54C(0.8303)
 H55A(0.2003) H55B(0.2665) H56A(0.1614) H56B(0.1219) H57A(0.0157) H57B(0.0847)
 H58A(0.0331) H58B(-0.0496) H58C(0.0379) H55C(0.2677) H55D(0.2628) H56C(0.1213)
 H56D(0.1164) H57C(0.0287) H57D(0.0558) H58D(-0.0295) H58E(-0.08) H58F(0.0036)
 H59A(0.8302) H59B(0.7753) H60A(0.8713) H60B(0.9358) H61A(0.8996) H61B(0.973)
 H62A(0.9939) H62B(1.0396) H62C(1.071) H63A(0.2303) H63B(0.2828) H64A(0.2427)
 H64B(0.2904) H65A(0.1546) H65B(0.1076) H66A(0.1793) H66B(0.1086) H66C(0.0763)
 H63C(0.4013) H63D(0.4603) H64C(0.3555) H64D(0.3637) H65C(0.2137) H65D(0.2218)
 H66D(0.2715) H66E(0.1704) H66F(0.1931) H67A(0.6396) H67B(0.5628) H68A(0.6968)
 H68B(0.6186) H69A(0.7849) H69B(0.7036) H70A(0.8428) H70B(0.7697) H70C(0.7474)
 H67C(0.6126) H67D(0.5656) H68C(0.6278) H68D(0.6641) H69C(0.7739) H69D(0.8018)
 H70D(0.7975) H70E(0.847) H70F(0.7422) H72A(0.8217) H72B(0.8311) H72C(0.8126)
 H71A(0.4775) H71B(0.4392) H71C(0.5287) H71D(0.2383) H71E(0.235) H71F(0.245)
 Fixed Y: H2(0.0511) H3(0.0172) H4(0.0775) H5(0.1691) H29(0.5218) H30(0.6107)
 H31(0.6745) H32(0.6533) H37(0.6514) H39(0.7224) H41A(0.6275) H41B(0.6939)
 H41C(0.6456) H42A(0.5647) H42B(0.5667) H42C(0.5233) H43A(0.7463) H43B(0.7227)
 H43C(0.7735) H46(0.0317) H48(0.0435) H50A(0.1648) H50B(0.1212) H50C(0.1039)
 H51A(0.1484) H51B(0.094) H51C(0.0881) H52A(-0.0291) H52B(-0.0534) H52C(-
 0.0063) H53A(0.1805) H53B(0.184) H53C(0.2399) H54A(0.2803) H54B(0.2332)
 H54C(0.2896) H55A(0.331) H55B(0.3847) H56A(0.4078) H56B(0.4225) H57A(0.372)
 H57B(0.3192) H58A(0.3464) H58B(0.3243) H58C(0.2844) H55C(0.3694) H55D(0.409)
 H56C(0.3341) H56D(0.3712) H57C(0.3898) H57D(0.4467) H58D(0.3445) H58E(0.4052)
 H58F(0.3976) H59A(0.2764) H59B(0.3146) H60A(0.3908) H60B(0.3363) H61A(0.387)
 H61B(0.3382) H62A(0.4521) H62B(0.4337) H62C(0.4035) H63A(0.355) H63B(0.3675)
 H64A(0.2526) H64B(0.2665) H65A(0.3159) H65B(0.2947) H66A(0.2149) H66B(0.2021)
 H66C(0.2371) H63C(0.3374) H63D(0.2972) H64C(0.2227) H64D(0.2438) H65C(0.2705)
 H65D(0.282) H66D(0.1696) H66E(0.1808) H66F(0.1898) H67A(0.5026) H67B(0.4539)
 H68A(0.3901) H68B(0.4196) H69A(0.4723) H69B(0.5093) H70A(0.4572) H70B(0.5019)
 H70C(0.4347) H67C(0.5014) H67D(0.44) H68C(0.431) H68D(0.4947) H69C(0.4047)
 H69D(0.4683) H70D(0.3742) H70E(0.4344) H70F(0.4261) H72A(0.5152) H72B(0.566)
 H72C(0.5018) H71A(0.3474) H71B(0.375) H71C(0.401) H71D(0.4799) H71E(0.4293)
 H71F(0.4145)
 Fixed Z: H2(0.4569) H3(0.4097) H4(0.4049) H5(0.4566) H29(0.8332) H30(0.8925)
 H31(0.8921) H32(0.8251) H37(0.8296) H39(0.6442) H41A(0.5825) H41B(0.6015)
 H41C(0.6454) H42A(0.8861) H42B(0.8861) H42C(0.8316) H43A(0.6796) H43B(0.7577)
 H43C(0.757) H46(0.6212) H48(0.3946) H50A(0.3706) H50B(0.3277) H50C(0.3431)
 H51A(0.6581) H51B(0.6533) H51C(0.6928) H52A(0.5595) H52B(0.4828) H52C(0.4807)
 H53A(0.5881) H53B(0.5139) H53C(0.5648) H54A(0.4649) H54B(0.4917) H54C(0.5412)
 H55A(0.4637) H55B(0.4975) H56A(0.5693) H56B(0.4814) H57A(0.522) H57B(0.5452)
 H58A(0.3921) H58B(0.4164) H58C(0.4293) H55C(0.4876) H55D(0.5553) H56C(0.4706)
 H56D(0.5377) H57C(0.3864) H57D(0.4387) H58D(0.4756) H58E(0.4548) H58F(0.5319)
 H59A(0.684) H59B(0.7246) H60A(0.7385) H60B(0.7656) H61A(0.6265) H61B(0.663)
 H62A(0.726) H62B(0.6659) H62C(0.7465) H63A(0.6928) H63B(0.7803) H64A(0.7192)
 H64B(0.8067) H65A(0.8028) H65B(0.7179) H66A(0.8356) H66B(0.7532) H66C(0.8121)
 H63C(0.8331) H63D(0.7989) H64C(0.7743) H64D(0.856) H65C(0.7271) H65D(0.813)
 H66D(0.7973) H66E(0.7401) H66F(0.8282) H67A(0.4768) H67B(0.4662) H68A(0.4426)
 H68B(0.3721) H69A(0.4656) H69B(0.4103) H70A(0.3769) H70B(0.3259) H70C(0.3196)
 H67C(0.4898) H67D(0.4652) H68C(0.3842) H68D(0.4016) H69C(0.47) H69D(0.4577)
 H70D(0.3709) H70E(0.3713) H70F(0.3203) H72A(0.7027) H72B(0.6492) H72C(0.6178)
 H71A(0.8659) H71B(0.9262) H71C(0.9155) H71D(0.7424) H71E(0.7983) H71F(0.7192)
;
_olex2_submission_special_instructions 'No special instructions were received'

loop_
_space_group_symop_operation_xyz
'x, y, z'
'-x+1/2, y+1/2, -z+1/2'
'-x, -y, -z'
'x-1/2, -y-1/2, z-1/2'

loop_
_atom_site_label
_atom_site_type_symbol
_atom_site_fract_x
_atom_site_fract_y
_atom_site_fract_z
_atom_site_U_iso_or_equiv
_atom_site_adp_type
_atom_site_occupancy
_atom_site_site_symmetry_order
_atom_site_calc_flag
_atom_site_refinement_flags_posn
_atom_site_refinement_flags_adp
_atom_site_refinement_flags_occupancy
_atom_site_disorder_assembly
_atom_site_disorder_group
O1 O 0.25029(16) 0.22019(10) 0.50193(15) 0.0672(7) Uani 1 1 d . . . . .
O2 O 0.74017(17) 0.23163(11) 0.54963(16) 0.0744(7) Uani 1 1 d . . . . .
O3 O 0.26709(16) 0.32525(10) 0.57732(15) 0.0641(6) Uani 1 1 d D . . . .
O4 O 0.75228(16) 0.33850(10) 0.61658(14) 0.0658(6) Uani 1 1 d . . . . .
O5 O 0.3606(2) 0.33345(11) 0.72848(17) 0.0828(8) Uani 1 1 d . . . . .
O6 O 0.68200(17) 0.43670(10) 0.55261(13) 0.0633(6) Uani 1 1 d . . . . .
O8 O 0.7019(2) 0.54000(10) 0.62735(15) 0.0750(8) Uani 1 1 d . . . . .
C1 C 0.4862(2) 0.13370(13) 0.48527(18) 0.0522(8) Uani 1 1 d . . . . .
C2 C 0.4817(3) 0.07561(14) 0.4564(2) 0.0659(10) Uani 1 1 d . . . . .
H2 H 0.4333 0.0511 0.4569 0.079 Uiso 1 1 calc R U . . .
C3 C 0.5467(3) 0.05531(16) 0.4281(2) 0.0762(11) Uani 1 1 d . . . . .
H3 H 0.5426 0.0172 0.4097 0.091 Uiso 1 1 calc R U . . .
C4 C 0.6188(3) 0.09102(17) 0.4267(3) 0.0815(12) Uani 1 1 d . . . . .
H4 H 0.6613 0.0775 0.4049 0.098 Uiso 1 1 calc R U . . .
C5 C 0.6284(3) 0.14598(16) 0.4572(2) 0.0716(10) Uani 1 1 d . . . . .
H5 H 0.6781 0.1691 0.4566 0.086 Uiso 1 1 calc R U . . .
C6 C 0.5647(2) 0.16879(13) 0.48984(19) 0.0553(8) Uani 1 1 d . . . . .
C7 C 0.5752(2) 0.22542(13) 0.52728(19) 0.0528(8) Uani 1 1 d . . . . .
C8 C 0.4994(2) 0.24788(12) 0.54554(17) 0.0482(7) Uani 1 1 d . . . . .
C9 C 0.4159(2) 0.21411(13) 0.53139(18) 0.0503(8) Uani 1 1 d . . . . .
C10 C 0.4120(2) 0.15609(13) 0.50707(18) 0.0523(8) Uani 1 1 d . . . . .
C11 C 0.3366(2) 0.24362(13) 0.54049(19) 0.0528(8) Uani 1 1 d . . . . .
C12 C 0.3455(2) 0.29581(13) 0.57660(19) 0.0530(8) Uani 1 1 d . . . . .
C13 C 0.4349(2) 0.32400(12) 0.60765(18) 0.0496(8) Uani 1 1 d . . . . .
C14 C 0.5064(2) 0.30404(12) 0.58188(18) 0.0473(7) Uani 1 1 d . . . . .
C15 C 0.5869(2) 0.33921(13) 0.59489(18) 0.0503(8) Uani 1 1 d . . . . .
C16 C 0.6666(2) 0.31192(14) 0.58582(19) 0.0545(8) Uani 1 1 d . . . . .
C17 C 0.6602(2) 0.25813(14) 0.5517(2) 0.0566(8) Uani 1 1 d . . . . .
C18 C 0.5874(2) 0.39768(13) 0.62201(18) 0.0495(8) Uani 1 1 d . . . . .
C19 C 0.6427(2) 0.44416(14) 0.60839(18) 0.0535(8) Uani 1 1 d . . . . .
C20 C 0.6514(2) 0.49626(14) 0.64531(19) 0.0569(9) Uani 1 1 d . . . . .
C21 C 0.6025(2) 0.50927(13) 0.69711(17) 0.0500(8) Uani 1 1 d . . . . .
C22 C 0.5365(2) 0.46606(13) 0.70337(18) 0.0511(8) Uani 1 1 d . . . . .
C23 C 0.5267(2) 0.41187(13) 0.66194(17) 0.0495(8) Uani 1 1 d . . . . .
C24 C 0.4541(2) 0.37200(13) 0.65947(18) 0.0512(8) Uani 1 1 d . . . . .
C25 C 0.4094(2) 0.37979(15) 0.7148(2) 0.0619(9) Uani 1 1 d . . . . .
C26 C 0.4286(3) 0.42754(17) 0.7614(2) 0.0782(12) Uani 1 1 d . . . . .
C27 C 0.4838(2) 0.47565(14) 0.75115(19) 0.0590(9) Uani 1 1 d . . . . .
C28 C 0.4909(3) 0.53136(14) 0.78937(19) 0.0597(9) Uani 1 1 d . . . . .
C29 C 0.4321(3) 0.54772(17) 0.8307(2) 0.0723(10) Uani 1 1 d . . . . .
H29 H 0.3863 0.5218 0.8332 0.087 Uiso 1 1 calc R U . . .
C30 C 0.4414(3) 0.60061(19) 0.8669(3) 0.0855(12) Uani 1 1 d . . . . .
H30 H 0.4011 0.6107 0.8925 0.103 Uiso 1 1 calc R U . . .
C31 C 0.5110(3) 0.63938(18) 0.8654(3) 0.0851(12) Uani 1 1 d . . . . .
H31 H 0.5186 0.6745 0.8921 0.102 Uiso 1 1 calc R U . . .
C32 C 0.5673(3) 0.62662(15) 0.8257(2) 0.0705(10) Uani 1 1 d . . . . .
H32 H 0.6129 0.6533 0.8251 0.085 Uiso 1 1 calc R U . . .
C33 C 0.5583(2) 0.57263(14) 0.78445(19) 0.0575(8) Uani 1 1 d . . . . .
C34 C 0.6144(2) 0.56181(13) 0.73881(18) 0.0521(8) Uani 1 1 d . . . . .
C35 C 0.6836(2) 0.60798(13) 0.73741(18) 0.0537(8) Uani 1 1 d . . . . .
C36 C 0.7728(2) 0.60773(14) 0.79317(19) 0.0574(9) Uani 1 1 d . . . . .
C37 C 0.8356(3) 0.65102(14) 0.7914(2) 0.0623(9) Uani 1 1 d . . . . .
H37 H 0.8940 0.6514 0.8296 0.075 Uiso 1 1 calc R U . . .
C38 C 0.8147(3) 0.69358(14) 0.7352(2) 0.0630(9) Uani 1 1 d . . . . .
C39 C 0.7257(3) 0.69363(14) 0.6819(2) 0.0671(10) Uani 1 1 d . . . . .
H39 H 0.7096 0.7224 0.6442 0.081 Uiso 1 1 calc R U . . .
C40 C 0.6592(3) 0.65230(14) 0.6825(2) 0.0624(9) Uani 1 1 d . . . . .
C41 C 0.5635(3) 0.6551(2) 0.6226(3) 0.0984(15) Uani 1 1 d . . . . .
H41A H 0.5594 0.6275 0.5825 0.148 Uiso 1 1 calc R U . . .
H41B H 0.5522 0.6939 0.6015 0.148 Uiso 1 1 calc R U . . .
H41C H 0.5178 0.6456 0.6454 0.148 Uiso 1 1 calc R U . . .
C42 C 0.8006(3) 0.56140(17) 0.8548(2) 0.0819(12) Uani 1 1 d . . . . .
H42A H 0.7623 0.5647 0.8861 0.123 Uiso 1 1 calc R U . . .
H42B H 0.8648 0.5667 0.8861 0.123 Uiso 1 1 calc R U . . .
H42C H 0.7925 0.5233 0.8316 0.123 Uiso 1 1 calc R U . . .
C43 C 0.8865(3) 0.73807(18) 0.7321(3) 0.0901(13) Uani 1 1 d . . . . .
H43A H 0.8787 0.7463 0.6796 0.135 Uiso 1 1 calc R U . . .
H43B H 0.9478 0.7227 0.7577 0.135 Uiso 1 1 calc R U . . .
H43C H 0.8786 0.7735 0.7570 0.135 Uiso 1 1 calc R U . . .
C44 C 0.3357(2) 0.11478(13) 0.50707(19) 0.0539(8) Uani 1 1 d . . . . .
C45 C 0.3369(2) 0.08985(13) 0.57628(19) 0.0552(8) Uani 1 1 d . . . . .
C46 C 0.2708(3) 0.04772(14) 0.5750(2) 0.0618(9) Uani 1 1 d . . . . .
H46 H 0.2714 0.0317 0.6212 0.074 Uiso 1 1 calc R U . . .
C47 C 0.2044(3) 0.02883(15) 0.5080(2) 0.0660(10) Uani 1 1 d . . . . .
C48 C 0.2035(3) 0.05505(15) 0.4404(2) 0.0668(10) Uani 1 1 d . . . . .
H48 H 0.1585 0.0435 0.3946 0.080 Uiso 1 1 calc R U . . .
C49 C 0.2669(3) 0.09763(14) 0.4385(2) 0.0609(9) Uani 1 1 d . . . . .
C50 C 0.2612(3) 0.12429(18) 0.3632(2) 0.0851(12) Uani 1 1 d . . . . .
H50A H 0.2789 0.1648 0.3706 0.128 Uiso 1 1 calc R U . . .
H50B H 0.1986 0.1212 0.3277 0.128 Uiso 1 1 calc R U . . .
H50C H 0.3026 0.1039 0.3431 0.128 Uiso 1 1 calc R U . . .
C51 C 0.4089(3) 0.10660(18) 0.6520(2) 0.0776(11) Uani 1 1 d . . . . .
H51A H 0.4089 0.1484 0.6581 0.116 Uiso 1 1 calc R U . . .
H51B H 0.4692 0.0940 0.6533 0.116 Uiso 1 1 calc R U . . .
H51C H 0.3942 0.0881 0.6928 0.116 Uiso 1 1 calc R U . . .
C52 C 0.1366(3) -0.01940(19) 0.5077(3) 0.0915(14) Uani 1 1 d . . . . .
H52A H 0.1429 -0.0291 0.5595 0.137 Uiso 1 1 calc R U . . .
H52B H 0.1496 -0.0534 0.4828 0.137 Uiso 1 1 calc R U . . .
H52C H 0.0742 -0.0063 0.4807 0.137 Uiso 1 1 calc R U . . .
C53 C 0.1930(3) 0.20487(18) 0.5458(3) 0.0913(14) Uani 1 1 d . . . . .
H53A H 0.2278 0.1805 0.5881 0.137 Uiso 1 1 calc R U . . .
H53B H 0.1391 0.1840 0.5139 0.137 Uiso 1 1 calc R U . . .
H53C H 0.1737 0.2399 0.5648 0.137 Uiso 1 1 calc R U . . .
C54 C 0.7894(4) 0.2610(2) 0.5086(3) 0.1073(16) Uani 1 1 d . . . . .
H54A H 0.7460 0.2803 0.4649 0.161 Uiso 1 1 calc R U . . .
H54B H 0.8253 0.2332 0.4917 0.161 Uiso 1 1 calc R U . . .
H54C H 0.8303 0.2896 0.5412 0.161 Uiso 1 1 calc R U . . .
C55 C 0.2228(6) 0.3576(4) 0.5068(6) 0.080(3) Uani 0.7 1 d D U P A 1
H55A H 0.2003 0.3310 0.4637 0.096 Uiso 0.7 1 calc R U P A 1
H55B H 0.2665 0.3847 0.4975 0.096 Uiso 0.7 1 calc R U P A 1
C56 C 0.1414(5) 0.3909(4) 0.5183(6) 0.100(3) Uani 0.7 1 d D U P A 1
H56A H 0.1614 0.4078 0.5693 0.120 Uiso 0.7 1 calc R U P A 1
H56B H 0.1219 0.4225 0.4814 0.120 Uiso 0.7 1 calc R U P A 1
C57 C 0.0630(7) 0.3509(5) 0.5087(7) 0.153(4) Uani 0.7 1 d D U P A 1
H57A H 0.0157 0.3720 0.5220 0.183 Uiso 0.7 1 calc R U P A 1
H57B H 0.0847 0.3192 0.5452 0.183 Uiso 0.7 1 calc R U P A 1
C58 C 0.0168(13) 0.3240(8) 0.4292(10) 0.285(9) Uani 0.7 1 d D U P A 1
H58A H 0.0331 0.3464 0.3921 0.428 Uiso 0.7 1 calc R U P A 1
H58B H -0.0496 0.3243 0.4164 0.428 Uiso 0.7 1 calc R U P A 1
H58C H 0.0379 0.2844 0.4293 0.428 Uiso 0.7 1 calc R U P A 1
C55' C 0.2408(18) 0.3729(9) 0.5276(13) 0.094(9) Uani 0.3 1 d D U P A 2
H55C H 0.2677 0.3694 0.4876 0.113 Uiso 0.3 1 calc R U P A 2
H55D H 0.2628 0.4090 0.5553 0.113 Uiso 0.3 1 calc R U P A 2
C56' C 0.1325(18) 0.3734(18) 0.492(2) 0.19(2) Uani 0.3 1 d D U P A 2
H56C H 0.1213 0.3341 0.4706 0.232 Uiso 0.3 1 calc R U P A 2
H56D H 0.1164 0.3712 0.5377 0.232 Uiso 0.3 1 calc R U P A 2
C57' C 0.047(3) 0.405(3) 0.438(3) 0.37(3) Uani 0.3 1 d D U P A 2
H57C H 0.0287 0.3898 0.3864 0.444 Uiso 0.3 1 calc R U P A 2
H57D H 0.0558 0.4467 0.4387 0.444 Uiso 0.3 1 calc R U P A 2
C58' C -0.021(2) 0.386(2) 0.479(3) 0.34(3) Uani 0.3 1 d D U P A 2
H58D H -0.0295 0.3445 0.4756 0.512 Uiso 0.3 1 calc R U P A 2
H58E H -0.0800 0.4052 0.4548 0.512 Uiso 0.3 1 calc R U P A 2
H58F H 0.0036 0.3976 0.5319 0.512 Uiso 0.3 1 calc R U P A 2
C59 C 0.8100(3) 0.3158(2) 0.6897(3) 0.0970(14) Uani 1 1 d . . . . .
H59A H 0.8302 0.2764 0.6840 0.116 Uiso 1 1 calc R U . . .
H59B H 0.7753 0.3146 0.7246 0.116 Uiso 1 1 calc R U . . .
C60 C 0.8925(4) 0.3554(4) 0.7208(3) 0.150(3) Uani 1 1 d . . . . .
H60A H 0.8713 0.3908 0.7385 0.180 Uiso 1 1 calc R U . . .
H60B H 0.9358 0.3363 0.7656 0.180 Uiso 1 1 calc R U . . .
C61 C 0.9434(5) 0.3727(5) 0.6745(5) 0.214(5) Uani 1 1 d . . . . .
H61A H 0.8996 0.3870 0.6265 0.257 Uiso 1 1 calc R U . . .
H61B H 0.9730 0.3382 0.6630 0.257 Uiso 1 1 calc R U . . .
C62 C 1.0191(6) 0.4200(5) 0.7062(6) 0.243(5) Uani 1 1 d . . . . .
H62A H 0.9939 0.4521 0.7260 0.364 Uiso 1 1 calc R U . . .
H62B H 1.0396 0.4337 0.6659 0.364 Uiso 1 1 calc R U . . .
H62C H 1.0710 0.4035 0.7465 0.364 Uiso 1 1 calc R U . . .
C63 C 0.2765(6) 0.3399(4) 0.7392(6) 0.118(2) Uani 0.6 1 d D U P B 1
H63A H 0.2303 0.3550 0.6928 0.142 Uiso 0.6 1 calc R U P B 1
H63B H 0.2828 0.3675 0.7803 0.142 Uiso 0.6 1 calc R U P B 1
C64 C 0.2453(8) 0.2806(5) 0.7591(8) 0.147(3) Uani 0.6 1 d D U P B 1
H64A H 0.2427 0.2526 0.7192 0.176 Uiso 0.6 1 calc R U P B 1
H64B H 0.2904 0.2665 0.8067 0.176 Uiso 0.6 1 calc R U P B 1
C65 C 0.1537(9) 0.2848(6) 0.7671(9) 0.175(3) Uani 0.6 1 d D U P B 1
H65A H 0.1546 0.3159 0.8028 0.210 Uiso 0.6 1 calc R U P B 1
H65B H 0.1076 0.2947 0.7179 0.210 Uiso 0.6 1 calc R U P B 1
C66 C 0.1272(11) 0.2300(7) 0.7943(9) 0.201(4) Uani 0.6 1 d D U P B 1
H66A H 0.1793 0.2149 0.8356 0.302 Uiso 0.6 1 calc R U P B 1
H66B H 0.1086 0.2021 0.7532 0.302 Uiso 0.6 1 calc R U P B 1
H66C H 0.0763 0.2371 0.8121 0.302 Uiso 0.6 1 calc R U P B 1
C63' C 0.3974(16) 0.3093(9) 0.7931(15) 0.212(6) Uani 0.4 1 d D U P B 2
H63C H 0.4013 0.3374 0.8331 0.254 Uiso 0.4 1 calc R U P B 2
H63D H 0.4603 0.2972 0.7989 0.254 Uiso 0.4 1 calc R U P B 2
C64' C 0.3403(14) 0.2547(10) 0.8022(14) 0.218(6) Uani 0.4 1 d D U P B 2
H64C H 0.3555 0.2227 0.7743 0.262 Uiso 0.4 1 calc R U P B 2
H64D H 0.3637 0.2438 0.8560 0.262 Uiso 0.4 1 calc R U P B 2
C65' C 0.2415(16) 0.2568(10) 0.7795(16) 0.219(6) Uani 0.4 1 d D U P B 2
H65C H 0.2137 0.2705 0.7271 0.262 Uiso 0.4 1 calc R U P B 2
H65D H 0.2218 0.2820 0.8130 0.262 Uiso 0.4 1 calc R U P B 2
C66' C 0.2169(14) 0.1935(9) 0.7870(14) 0.221(6) Uani 0.4 1 d D U P B 2
H66D H 0.2715 0.1696 0.7973 0.332 Uiso 0.4 1 calc R U P B 2
H66E H 0.1704 0.1808 0.7401 0.332 Uiso 0.4 1 calc R U P B 2
H66F H 0.1931 0.1898 0.8282 0.332 Uiso 0.4 1 calc R U P B 2
C67 C 0.6289(12) 0.4608(10) 0.4784(9) 0.088(3) Uani 0.5 1 d D U P C 1
H67A H 0.6396 0.5026 0.4768 0.106 Uiso 0.5 1 calc R U P C 1
H67B H 0.5628 0.4539 0.4662 0.106 Uiso 0.5 1 calc R U P C 1
C68 C 0.6668(9) 0.4267(6) 0.4212(7) 0.109(3) Uani 0.5 1 d D U P C 1
H68A H 0.6968 0.3901 0.4426 0.130 Uiso 0.5 1 calc R U P C 1
H68B H 0.6186 0.4196 0.3721 0.130 Uiso 0.5 1 calc R U P C 1
C69 C 0.7344(9) 0.4715(6) 0.4166(7) 0.122(3) Uani 0.5 1 d D U P C 1
H69A H 0.7849 0.4723 0.4656 0.146 Uiso 0.5 1 calc R U P C 1
H69B H 0.7036 0.5093 0.4103 0.146 Uiso 0.5 1 calc R U P C 1
C70 C 0.7776(10) 0.4658(7) 0.3539(8) 0.139(3) Uani 0.5 1 d D U P C 1
H70A H 0.8428 0.4572 0.3769 0.208 Uiso 0.5 1 calc R U P C 1
H70B H 0.7697 0.5019 0.3259 0.208 Uiso 0.5 1 calc R U P C 1
H70C H 0.7474 0.4347 0.3196 0.208 Uiso 0.5 1 calc R U P C 1
C67' C 0.6247(18) 0.4606(13) 0.4826(13) 0.145(5) Uani 0.5 1 d D U P C 2
H67C H 0.6126 0.5014 0.4898 0.175 Uiso 0.5 1 calc R U P C 2
H67D H 0.5656 0.4400 0.4652 0.175 Uiso 0.5 1 calc R U P C 2
C68' C 0.6689(12) 0.4559(9) 0.4239(9) 0.153(4) Uani 0.5 1 d D U P C 2
H68C H 0.6278 0.4310 0.3842 0.183 Uiso 0.5 1 calc R U P C 2
H68D H 0.6641 0.4947 0.4016 0.183 Uiso 0.5 1 calc R U P C 2
C69' C 0.7602(10) 0.4365(8) 0.4332(8) 0.161(4) Uani 0.5 1 d D U P C 2
H69C H 0.7739 0.4047 0.4700 0.193 Uiso 0.5 1 calc R U P C 2
H69D H 0.8018 0.4683 0.4577 0.193 Uiso 0.5 1 calc R U P C 2
C70' C 0.7893(13) 0.4160(8) 0.3680(9) 0.173(5) Uani 0.5 1 d D U P C 2
H70D H 0.7975 0.3742 0.3709 0.260 Uiso 0.5 1 calc R U P C 2
H70E H 0.8470 0.4344 0.3713 0.260 Uiso 0.5 1 calc R U P C 2
H70F H 0.7422 0.4261 0.3203 0.260 Uiso 0.5 1 calc R U P C 2
C72 C 0.7998(3) 0.5299(2) 0.6512(3) 0.1064(17) Uani 1 1 d . . . . .
H72A H 0.8217 0.5152 0.7027 0.160 Uiso 1 1 calc R U . . .
H72B H 0.8311 0.5660 0.6492 0.160 Uiso 1 1 calc R U . . .
H72C H 0.8126 0.5018 0.6178 0.160 Uiso 1 1 calc R U . . .
O7 O 0.4120(4) 0.42282(17) 0.8321(2) 0.0707(11) Uani 0.7 1 d . . P D 1
C71 C 0.4691(5) 0.3832(3) 0.8898(3) 0.0928(19) Uani 0.7 1 d . . P D 1
H71A H 0.4775 0.3474 0.8659 0.139 Uiso 0.7 1 calc R U P D 1
H71B H 0.4392 0.3750 0.9262 0.139 Uiso 0.7 1 calc R U P D 1
H71C H 0.5287 0.4010 0.9155 0.139 Uiso 0.7 1 calc R U P D 1
O7' O 0.3590(7) 0.4441(4) 0.7952(6) 0.064(2) Uani 0.3 1 d . . P D 2
C71' C 0.2616(10) 0.4418(7) 0.7610(9) 0.089(4) Uani 0.3 1 d . . P D 2
H71D H 0.2383 0.4799 0.7424 0.133 Uiso 0.3 1 calc R U P D 2
H71E H 0.2350 0.4293 0.7983 0.133 Uiso 0.3 1 calc R U P D 2
H71F H 0.2450 0.4145 0.7192 0.133 Uiso 0.3 1 calc R U P D 2

loop_
_atom_site_aniso_label
_atom_site_aniso_U_11
_atom_site_aniso_U_22
_atom_site_aniso_U_33
_atom_site_aniso_U_23
_atom_site_aniso_U_13
_atom_site_aniso_U_12
O1 0.0586(15) 0.0514(13) 0.0914(18) -0.0130(12) 0.0256(14) -0.0105(11)
O2 0.0663(16) 0.0706(16) 0.0969(19) -0.0099(14) 0.0418(15) 0.0018(13)
O3 0.0610(15) 0.0504(13) 0.0865(18) -0.0055(12) 0.0324(14) 0.0020(11)
O4 0.0510(14) 0.0705(15) 0.0747(17) -0.0032(13) 0.0202(13) -0.0082(12)
O5 0.108(2) 0.0710(16) 0.090(2) -0.0198(15) 0.0602(18) -0.0369(16)
O6 0.0768(16) 0.0586(14) 0.0647(15) -0.0058(12) 0.0373(13) -0.0121(12)
O8 0.096(2) 0.0573(14) 0.0844(18) -0.0149(13) 0.0479(16) -0.0295(14)
C1 0.066(2) 0.0376(16) 0.0552(19) 0.0000(14) 0.0239(17) 0.0001(15)
C2 0.081(3) 0.0448(18) 0.076(2) -0.0054(17) 0.033(2) 0.0007(18)
C3 0.097(3) 0.0461(19) 0.090(3) -0.0114(19) 0.038(2) 0.003(2)
C4 0.099(3) 0.059(2) 0.101(3) -0.011(2) 0.053(3) 0.009(2)
C5 0.081(3) 0.055(2) 0.090(3) -0.0090(19) 0.044(2) 0.0005(19)
C6 0.069(2) 0.0418(17) 0.060(2) 0.0009(15) 0.0289(18) 0.0038(16)
C7 0.062(2) 0.0413(16) 0.059(2) 0.0020(14) 0.0260(17) -0.0009(15)
C8 0.057(2) 0.0379(15) 0.0515(18) 0.0027(13) 0.0204(16) -0.0001(14)
C9 0.059(2) 0.0385(16) 0.0546(19) -0.0009(14) 0.0207(16) -0.0021(14)
C10 0.064(2) 0.0372(16) 0.0546(19) 0.0016(14) 0.0199(17) -0.0027(15)
C11 0.053(2) 0.0422(17) 0.063(2) -0.0034(15) 0.0195(17) -0.0074(15)
C12 0.054(2) 0.0426(17) 0.067(2) -0.0036(15) 0.0261(17) -0.0017(15)
C13 0.056(2) 0.0385(16) 0.0571(19) -0.0005(14) 0.0234(16) -0.0039(14)
C14 0.0534(19) 0.0366(15) 0.0535(18) 0.0005(13) 0.0205(15) -0.0028(14)
C15 0.057(2) 0.0453(17) 0.0505(18) -0.0037(14) 0.0213(16) -0.0055(15)
C16 0.054(2) 0.0525(19) 0.059(2) -0.0022(16) 0.0230(17) -0.0066(16)
C17 0.056(2) 0.0529(19) 0.066(2) 0.0015(16) 0.0272(18) 0.0038(16)
C18 0.056(2) 0.0438(17) 0.0503(18) -0.0018(14) 0.0200(16) -0.0051(14)
C19 0.061(2) 0.0509(18) 0.0540(19) -0.0083(15) 0.0274(17) -0.0123(16)
C20 0.070(2) 0.0476(18) 0.054(2) -0.0048(15) 0.0233(18) -0.0160(16)
C21 0.057(2) 0.0439(17) 0.0476(18) -0.0027(14) 0.0165(15) -0.0035(15)
C22 0.060(2) 0.0441(17) 0.0483(18) -0.0040(14) 0.0171(16) -0.0057(15)
C23 0.0562(19) 0.0429(16) 0.0500(18) -0.0033(14) 0.0191(16) -0.0063(14)
C24 0.058(2) 0.0428(17) 0.0543(19) -0.0032(14) 0.0208(16) -0.0015(15)
C25 0.068(2) 0.054(2) 0.075(2) -0.0091(18) 0.039(2) -0.0119(17)
C26 0.098(3) 0.073(2) 0.085(3) -0.026(2) 0.060(2) -0.027(2)
C27 0.068(2) 0.0539(19) 0.059(2) -0.0092(16) 0.0271(18) -0.0084(17)
C28 0.070(2) 0.0549(19) 0.053(2) -0.0080(16) 0.0201(18) -0.0036(17)
C29 0.075(3) 0.073(2) 0.075(3) -0.014(2) 0.034(2) -0.002(2)
C30 0.096(3) 0.077(3) 0.093(3) -0.019(2) 0.046(3) 0.009(2)
C31 0.106(3) 0.060(2) 0.094(3) -0.023(2) 0.040(3) 0.001(2)
C32 0.083(3) 0.053(2) 0.076(2) -0.0159(18) 0.028(2) -0.0037(19)
C33 0.067(2) 0.0476(18) 0.054(2) -0.0031(15) 0.0163(17) -0.0016(16)
C34 0.059(2) 0.0443(17) 0.0468(18) -0.0008(14) 0.0107(16) -0.0035(15)
C35 0.065(2) 0.0413(17) 0.0496(19) -0.0055(14) 0.0130(17) -0.0045(15)
C36 0.068(2) 0.0457(18) 0.052(2) -0.0027(15) 0.0134(18) -0.0031(16)
C37 0.062(2) 0.055(2) 0.061(2) -0.0092(17) 0.0110(18) -0.0077(17)
C38 0.075(3) 0.0461(18) 0.068(2) -0.0097(17) 0.025(2) -0.0121(17)
C39 0.086(3) 0.0461(19) 0.062(2) 0.0052(16) 0.018(2) -0.0065(19)
C40 0.071(2) 0.0495(19) 0.055(2) -0.0007(16) 0.0069(18) -0.0068(17)
C41 0.092(3) 0.087(3) 0.084(3) 0.024(2) -0.010(3) -0.015(2)
C42 0.083(3) 0.074(3) 0.074(3) 0.017(2) 0.009(2) -0.003(2)
C43 0.099(3) 0.067(2) 0.106(3) -0.008(2) 0.037(3) -0.027(2)
C44 0.065(2) 0.0359(16) 0.062(2) -0.0060(15) 0.0237(18) -0.0038(15)
C45 0.064(2) 0.0414(17) 0.063(2) -0.0064(15) 0.0262(18) -0.0055(15)
C46 0.077(2) 0.0494(19) 0.069(2) -0.0039(17) 0.037(2) -0.0049(18)
C47 0.072(2) 0.053(2) 0.082(3) -0.0166(19) 0.037(2) -0.0131(18)
C48 0.073(2) 0.061(2) 0.064(2) -0.0188(18) 0.021(2) -0.0131(19)
C49 0.078(2) 0.0449(18) 0.061(2) -0.0052(16) 0.0256(19) -0.0064(17)
C50 0.103(3) 0.077(3) 0.067(3) 0.000(2) 0.018(2) -0.010(2)
C51 0.090(3) 0.074(2) 0.063(2) -0.001(2) 0.020(2) -0.018(2)
C52 0.095(3) 0.081(3) 0.109(3) -0.022(3) 0.048(3) -0.037(2)
C53 0.073(3) 0.066(2) 0.148(4) -0.013(3) 0.054(3) -0.016(2)
C54 0.111(4) 0.111(4) 0.131(4) -0.020(3) 0.081(4) -0.017(3)
C55 0.065(5) 0.076(5) 0.095(5) 0.007(5) 0.024(4) 0.018(4)
C56 0.078(5) 0.096(5) 0.115(6) 0.004(5) 0.021(4) 0.035(4)
C57 0.121(6) 0.159(7) 0.186(8) 0.004(6) 0.063(6) 0.035(6)
C58 0.275(15) 0.305(16) 0.262(15) -0.090(13) 0.075(12) 0.020(13)
C55' 0.099(12) 0.085(12) 0.103(12) -0.009(8) 0.040(9) 0.015(8)
C56' 0.19(2) 0.19(2) 0.20(2) 0.014(10) 0.070(12) 0.003(10)
C57' 0.37(3) 0.37(3) 0.37(3) 0.010(10) 0.129(14) 0.000(10)
C58' 0.33(3) 0.35(3) 0.34(3) 0.03(2) 0.11(2) 0.02(2)
C59 0.080(3) 0.121(4) 0.078(3) -0.002(3) 0.012(3) -0.007(3)
C60 0.077(4) 0.272(9) 0.088(4) -0.013(5) 0.013(3) -0.039(5)
C61 0.110(5) 0.353(14) 0.175(7) -0.053(8) 0.043(5) -0.082(7)
C62 0.137(6) 0.373(15) 0.215(9) -0.069(10) 0.057(6) -0.120(8)
C63 0.116(5) 0.130(6) 0.158(6) -0.034(5) 0.111(5) -0.051(4)
C64 0.139(5) 0.154(6) 0.182(6) -0.023(5) 0.099(5) -0.060(5)
C65 0.168(6) 0.174(6) 0.199(6) -0.020(6) 0.083(5) -0.052(5)
C66 0.196(8) 0.188(8) 0.216(9) -0.013(8) 0.066(7) -0.065(8)
C63' 0.215(13) 0.219(13) 0.222(12) 0.107(11) 0.101(11) -0.011(11)
C64' 0.220(13) 0.225(12) 0.225(11) 0.104(10) 0.097(11) -0.011(11)
C65' 0.220(13) 0.226(13) 0.225(12) 0.105(10) 0.096(11) -0.013(11)
C66' 0.222(13) 0.227(12) 0.227(12) 0.101(10) 0.093(11) -0.012(11)
C67 0.087(6) 0.127(6) 0.049(5) -0.010(4) 0.020(4) -0.023(5)
C68 0.100(5) 0.140(6) 0.074(5) -0.002(4) 0.015(4) -0.019(4)
C69 0.108(6) 0.154(6) 0.096(5) 0.004(5) 0.028(4) -0.014(5)
C70 0.131(7) 0.175(8) 0.118(7) 0.009(7) 0.053(6) -0.003(7)
C67' 0.175(9) 0.192(9) 0.110(7) 0.058(7) 0.103(7) 0.083(8)
C68' 0.180(9) 0.198(8) 0.121(7) 0.061(6) 0.103(6) 0.081(7)
C69' 0.185(9) 0.203(8) 0.131(7) 0.063(7) 0.103(6) 0.080(7)
C70' 0.192(10) 0.218(10) 0.147(8) 0.054(8) 0.105(7) 0.078(9)
C72 0.092(4) 0.117(4) 0.129(4) -0.049(3) 0.062(3) -0.048(3)
O7 0.102(4) 0.056(2) 0.071(3) 0.000(2) 0.052(3) 0.003(2)
C71 0.123(5) 0.087(4) 0.070(4) 0.010(3) 0.034(4) -0.001(4)
O7' 0.070(7) 0.064(6) 0.073(6) -0.015(5) 0.041(5) -0.005(5)
C71' 0.078(10) 0.091(10) 0.116(12) -0.027(9) 0.057(9) -0.009(8)

loop_
_atom_type_symbol
_atom_type_description
_atom_type_scat_dispersion_real
_atom_type_scat_dispersion_imag
_atom_type_scat_source
C C 0.0033 0.0016 'International Tables Vol C Tables 4.2.6.8 and 6.1.1.4'
H H 0.0000 0.0000 'International Tables Vol C Tables 4.2.6.8 and 6.1.1.4'
O O 0.0106 0.0060 'International Tables Vol C Tables 4.2.6.8 and 6.1.1.4'

loop_
_geom_angle_atom_site_label_1
_geom_angle_atom_site_label_2
_geom_angle_atom_site_label_3
_geom_angle
_geom_angle_site_symmetry_1
_geom_angle_site_symmetry_3
_geom_angle_publ_flag
C11 O1 C53 117.7(3) . . ?
C17 O2 C54 116.8(3) . . ?
C12 O3 C55 112.0(4) . . ?
C12 O3 C55' 115.2(12) . . ?
C16 O4 C59 114.8(3) . . ?
C25 O5 C63 122.8(4) . . ?
C63' O5 C25 114.9(9) . . ?
C19 O6 C67 115.1(7) . . ?
C19 O6 C67' 110.8(8) . . ?
C20 O8 C72 115.2(3) . . ?
C2 C1 C10 120.1(3) . . ?
C6 C1 C2 118.6(3) . . ?
C6 C1 C10 121.3(3) . . ?
C1 C2 H2 119.4 . . ?
C3 C2 C1 121.2(3) . . ?
C3 C2 H2 119.4 . . ?
C2 C3 H3 119.9 . . ?
C2 C3 C4 120.3(3) . . ?
C4 C3 H3 119.9 . . ?
C3 C4 H4 119.8 . . ?
C5 C4 C3 120.4(4) . . ?
C5 C4 H4 119.8 . . ?
C4 C5 H5 119.1 . . ?
C4 C5 C6 121.8(4) . . ?
C6 C5 H5 119.1 . . ?
C1 C6 C7 118.9(3) . . ?
C5 C6 C1 117.4(3) . . ?
C5 C6 C7 123.7(3) . . ?
C8 C7 C6 118.3(3) . . ?
C8 C7 C17 117.7(3) . . ?
C17 C7 C6 123.8(3) . . ?
C7 C8 C9 120.9(3) . . ?
C7 C8 C14 120.3(3) . . ?
C14 C8 C9 118.8(3) . . ?
C8 C9 C11 117.2(3) . . ?
C10 C9 C8 120.3(3) . . ?
C10 C9 C11 122.5(3) . . ?
C1 C10 C44 118.1(3) . . ?
C9 C10 C1 119.0(3) . . ?
C9 C10 C44 122.8(3) . . ?
O1 C11 C9 116.8(3) . . ?
C12 C11 O1 121.1(3) . . ?
C12 C11 C9 121.6(3) . . ?
O3 C12 C13 119.2(3) . . ?
C11 C12 O3 119.7(3) . . ?
C11 C12 C13 120.8(3) . . ?
C14 C13 C12 117.3(3) . . ?
C14 C13 C24 118.4(3) . . ?
C24 C13 C12 124.1(3) . . ?
C13 C14 C8 120.5(3) . . ?
C13 C14 C15 119.2(3) . . ?
C15 C14 C8 120.2(3) . . ?
C14 C15 C16 117.3(3) . . ?
C14 C15 C18 119.1(3) . . ?
C18 C15 C16 123.3(3) . . ?
O4 C16 C15 119.1(3) . . ?
C17 C16 O4 119.6(3) . . ?
C17 C16 C15 121.1(3) . . ?
O2 C17 C7 118.7(3) . . ?
C16 C17 O2 119.0(3) . . ?
C16 C17 C7 121.8(3) . . ?
C15 C18 C19 124.1(3) . . ?
C23 C18 C15 118.5(3) . . ?
C23 C18 C19 117.3(3) . . ?
O6 C19 C18 118.7(3) . . ?
C20 C19 O6 119.8(3) . . ?
C20 C19 C18 121.3(3) . . ?
O8 C20 C21 118.6(3) . . ?
C19 C20 O8 118.6(3) . . ?
C19 C20 C21 122.5(3) . . ?
C20 C21 C22 116.9(3) . . ?
C34 C21 C20 123.1(3) . . ?
C34 C21 C22 120.0(3) . . ?
C23 C22 C21 119.4(3) . . ?
C27 C22 C21 120.9(3) . . ?
C27 C22 C23 119.7(3) . . ?
C18 C23 C22 120.9(3) . . ?
C18 C23 C24 118.9(3) . . ?
C24 C23 C22 120.2(3) . . ?
C13 C24 C23 119.4(3) . . ?
C13 C24 C25 123.1(3) . . ?
C23 C24 C25 117.3(3) . . ?
O5 C25 C24 117.7(3) . . ?
C26 C25 O5 120.9(3) . . ?
C26 C25 C24 120.4(3) . . ?
C25 C26 C27 122.4(3) . . ?
C25 C26 O7 117.3(3) . . ?
C25 C26 O7' 116.8(5) . . ?
C27 C26 O7' 114.1(5) . . ?
O7 C26 C27 118.7(3) . . ?
C22 C27 C26 117.1(3) . . ?
C22 C27 C28 119.1(3) . . ?
C26 C27 C28 123.8(3) . . ?
C29 C28 C27 123.0(3) . . ?
C29 C28 C33 118.0(3) . . ?
C33 C28 C27 119.0(3) . . ?
C28 C29 H29 119.3 . . ?
C30 C29 C28 121.4(4) . . ?
C30 C29 H29 119.3 . . ?
C29 C30 H30 119.9 . . ?
C29 C30 C31 120.2(4) . . ?
C31 C30 H30 119.9 . . ?
C30 C31 H31 119.6 . . ?
C32 C31 C30 120.8(4) . . ?
C32 C31 H31 119.6 . . ?
C31 C32 H32 119.4 . . ?
C31 C32 C33 121.3(4) . . ?
C33 C32 H32 119.4 . . ?
C28 C33 C32 118.1(3) . . ?
C34 C33 C28 121.6(3) . . ?
C34 C33 C32 120.2(3) . . ?
C21 C34 C33 119.2(3) . . ?
C21 C34 C35 123.2(3) . . ?
C33 C34 C35 117.6(3) . . ?
C36 C35 C34 119.8(3) . . ?
C40 C35 C34 120.7(3) . . ?
C40 C35 C36 119.4(3) . . ?
C35 C36 C42 120.9(3) . . ?
C37 C36 C35 119.1(3) . . ?
C37 C36 C42 120.1(3) . . ?
C36 C37 H37 118.7 . . ?
C38 C37 C36 122.6(3) . . ?
C38 C37 H37 118.7 . . ?
C37 C38 C43 121.4(4) . . ?
C39 C38 C37 117.2(3) . . ?
C39 C38 C43 121.4(4) . . ?
C38 C39 H39 118.8 . . ?
C38 C39 C40 122.5(3) . . ?
C40 C39 H39 118.8 . . ?
C35 C40 C41 121.3(3) . . ?
C39 C40 C35 119.2(3) . . ?
C39 C40 C41 119.5(3) . . ?
C40 C41 H41A 109.5 . . ?
C40 C41 H41B 109.5 . . ?
C40 C41 H41C 109.5 . . ?
H41A C41 H41B 109.5 . . ?
H41A C41 H41C 109.5 . . ?
H41B C41 H41C 109.5 . . ?
C36 C42 H42A 109.5 . . ?
C36 C42 H42B 109.5 . . ?
C36 C42 H42C 109.5 . . ?
H42A C42 H42B 109.5 . . ?
H42A C42 H42C 109.5 . . ?
H42B C42 H42C 109.5 . . ?
C38 C43 H43A 109.5 . . ?
C38 C43 H43B 109.5 . . ?
C38 C43 H43C 109.5 . . ?
H43A C43 H43B 109.5 . . ?
H43A C43 H43C 109.5 . . ?
H43B C43 H43C 109.5 . . ?
C45 C44 C10 119.4(3) . . ?
C49 C44 C10 121.0(3) . . ?
C49 C44 C45 119.4(3) . . ?
C44 C45 C51 122.0(3) . . ?
C46 C45 C44 119.1(3) . . ?
C46 C45 C51 118.9(3) . . ?
C45 C46 H46 118.8 . . ?
C47 C46 C45 122.4(3) . . ?
C47 C46 H46 118.8 . . ?
C46 C47 C48 117.3(3) . . ?
C46 C47 C52 121.4(4) . . ?
C48 C47 C52 121.3(4) . . ?
C47 C48 H48 118.7 . . ?
C49 C48 C47 122.6(3) . . ?
C49 C48 H48 118.7 . . ?
C44 C49 C50 121.3(3) . . ?
C48 C49 C44 119.1(3) . . ?
C48 C49 C50 119.5(3) . . ?
C49 C50 H50A 109.5 . . ?
C49 C50 H50B 109.5 . . ?
C49 C50 H50C 109.5 . . ?
H50A C50 H50B 109.5 . . ?
H50A C50 H50C 109.5 . . ?
H50B C50 H50C 109.5 . . ?
C45 C51 H51A 109.5 . . ?
C45 C51 H51B 109.5 . . ?
C45 C51 H51C 109.5 . . ?
H51A C51 H51B 109.5 . . ?
H51A C51 H51C 109.5 . . ?
H51B C51 H51C 109.5 . . ?
C47 C52 H52A 109.5 . . ?
C47 C52 H52B 109.5 . . ?
C47 C52 H52C 109.5 . . ?
H52A C52 H52B 109.5 . . ?
H52A C52 H52C 109.5 . . ?
H52B C52 H52C 109.5 . . ?
O1 C53 H53A 109.5 . . ?
O1 C53 H53B 109.5 . . ?
O1 C53 H53C 109.5 . . ?
H53A C53 H53B 109.5 . . ?
H53A C53 H53C 109.5 . . ?
H53B C53 H53C 109.5 . . ?
O2 C54 H54A 109.5 . . ?
O2 C54 H54B 109.5 . . ?
O2 C54 H54C 109.5 . . ?
H54A C54 H54B 109.5 . . ?
H54A C54 H54C 109.5 . . ?
H54B C54 H54C 109.5 . . ?
O3 C55 H55A 110.6 . . ?
O3 C55 H55B 110.6 . . ?
O3 C55 C56 105.8(7) . . ?
H55A C55 H55B 108.7 . . ?
C56 C55 H55A 110.6 . . ?
C56 C55 H55B 110.6 . . ?
C55 C56 H56A 109.6 . . ?
C55 C56 H56B 109.6 . . ?
H56A C56 H56B 108.2 . . ?
C57 C56 C55 110.1(8) . . ?
C57 C56 H56A 109.6 . . ?
C57 C56 H56B 109.7 . . ?
C56 C57 H57A 108.1 . . ?
C56 C57 H57B 108.1 . . ?
C56 C57 C58 116.9(12) . . ?
H57A C57 H57B 107.3 . . ?
C58 C57 H57A 108.1 . . ?
C58 C57 H57B 108.0 . . ?
C57 C58 H58A 109.3 . . ?
C57 C58 H58B 109.5 . . ?
C57 C58 H58C 109.6 . . ?
H58A C58 H58B 109.5 . . ?
H58A C58 H58C 109.5 . . ?
H58B C58 H58C 109.5 . . ?
O3 C55' H55C 110.1 . . ?
O3 C55' H55D 110.1 . . ?
O3 C55' C56' 108(2) . . ?
H55C C55' H55D 108.4 . . ?
C56' C55' H55C 110.1 . . ?
C56' C55' H55D 110.0 . . ?
C55' C56' H56C 100.4 . . ?
C55' C56' H56D 100.4 . . ?
H56C C56' H56D 104.3 . . ?
C57' C56' C55' 146(4) . . ?
C57' C56' H56C 99.3 . . ?
C57' C56' H56D 101.0 . . ?
C56' C57' H57C 113.3 . . ?
C56' C57' H57D 111.3 . . ?
C56' C57' C58' 97.4(13) . . ?
H57C C57' H57D 109.9 . . ?
C58' C57' H57C 113.6 . . ?
C58' C57' H57D 110.9 . . ?
C57' C58' H58D 108.1 . . ?
C57' C58' H58E 109.6 . . ?
C57' C58' H58F 110.7 . . ?
H58D C58' H58E 109.5 . . ?
H58D C58' H58F 109.5 . . ?
H58E C58' H58F 109.5 . . ?
O4 C59 H59A 110.1 . . ?
O4 C59 H59B 110.1 . . ?
O4 C59 C60 108.0(4) . . ?
H59A C59 H59B 108.4 . . ?
C60 C59 H59A 110.1 . . ?
C60 C59 H59B 110.1 . . ?
C59 C60 H60A 107.2 . . ?
C59 C60 H60B 107.2 . . ?
H60A C60 H60B 106.8 . . ?
C61 C60 C59 120.5(6) . . ?
C61 C60 H60A 107.2 . . ?
C61 C60 H60B 107.2 . . ?
C60 C61 H61A 107.9 . . ?
C60 C61 H61B 107.9 . . ?
C60 C61 C62 117.8(7) . . ?
H61A C61 H61B 107.2 . . ?
C62 C61 H61A 107.9 . . ?
C62 C61 H61B 107.9 . . ?
C61 C62 H62A 109.5 . . ?
C61 C62 H62B 109.5 . . ?
C61 C62 H62C 109.5 . . ?
H62A C62 H62B 109.5 . . ?
H62A C62 H62C 109.5 . . ?
H62B C62 H62C 109.5 . . ?
O5 C63 H63A 109.9 . . ?
O5 C63 H63B 109.9 . . ?
O5 C63 C64 109.2(7) . . ?
H63A C63 H63B 108.3 . . ?
C64 C63 H63A 109.9 . . ?
C64 C63 H63B 109.8 . . ?
C63 C64 H64A 109.4 . . ?
C63 C64 H64B 109.5 . . ?
H64A C64 H64B 108.0 . . ?
C65 C64 C63 111.0(10) . . ?
C65 C64 H64A 109.4 . . ?
C65 C64 H64B 109.5 . . ?
C64 C65 H65A 109.2 . . ?
C64 C65 H65B 109.3 . . ?
H65A C65 H65B 107.9 . . ?
C66 C65 C64 111.8(12) . . ?
C66 C65 H65A 109.3 . . ?
C66 C65 H65B 109.3 . . ?
C65 C66 H66A 109.5 . . ?
C65 C66 H66B 109.5 . . ?
C65 C66 H66C 109.4 . . ?
H66A C66 H66B 109.5 . . ?
H66A C66 H66C 109.5 . . ?
H66B C66 H66C 109.5 . . ?
O5 C63' H63C 109.3 . . ?
O5 C63' H63D 109.3 . . ?
O5 C63' C64' 111.6(19) . . ?
H63C C63' H63D 108.0 . . ?
C64' C63' H63C 109.3 . . ?
C64' C63' H63D 109.3 . . ?
C63' C64' H64C 107.1 . . ?
C63' C64' H64D 107.1 . . ?
C63' C64' C66' 160.3(17) . . ?
H64C C64' H64D 106.8 . . ?
C65' C64' C63' 121.1(19) . . ?
C65' C64' H64C 106.9 . . ?
C65' C64' H64D 107.1 . . ?
C65' C64' C66' 40.3(8) . . ?
C66' C64' H64C 79.2 . . ?
C66' C64' H64D 88.2 . . ?
C64' C65' H65C 111.4 . . ?
C64' C65' H65D 111.2 . . ?
C64' C65' C66' 102.3(13) . . ?
H65C C65' H65D 109.2 . . ?
C66' C65' H65C 111.5 . . ?
C66' C65' H65D 111.3 . . ?
C64' C66' H66D 72.4 . . ?
C64' C66' H66E 128.0 . . ?
C64' C66' H66F 118.7 . . ?
C65' C66' C64' 37.4(7) . . ?
C65' C66' H66D 109.5 . . ?
C65' C66' H66E 109.3 . . ?
C65' C66' H66F 109.6 . . ?
H66D C66' H66E 109.5 . . ?
H66D C66' H66F 109.5 . . ?
H66E C66' H66F 109.5 . . ?
O6 C67 H67A 111.0 . . ?
O6 C67 H67B 111.0 . . ?
O6 C67 C68 103.8(14) . . ?
H67A C67 H67B 109.0 . . ?
C68 C67 H67A 111.0 . . ?
C68 C67 H67B 111.0 . . ?
C67 C68 H68A 112.3 . . ?
C67 C68 H68B 112.3 . . ?
H68A C68 H68B 109.9 . . ?
C69 C68 C67 97.2(12) . . ?
C69 C68 H68A 112.4 . . ?
C69 C68 H68B 112.3 . . ?
C68 C69 H69A 107.6 . . ?
C68 C69 H69B 107.7 . . ?
C68 C69 C70 118.7(12) . . ?
H69A C69 H69B 107.1 . . ?
C70 C69 H69A 107.6 . . ?
C70 C69 H69B 107.7 . . ?
C69 C70 H70A 109.5 . . ?
C69 C70 H70B 109.4 . . ?
C69 C70 H70C 109.5 . . ?
H70A C70 H70B 109.5 . . ?
H70A C70 H70C 109.5 . . ?
H70B C70 H70C 109.5 . . ?
O6 C67' H67C 109.4 . . ?
O6 C67' H67D 109.4 . . ?
O6 C67' C68' 111.1(17) . . ?
H67C C67' H67D 108.0 . . ?
C68' C67' H67C 109.5 . . ?
C68' C67' H67D 109.4 . . ?
C67' C68' H68C 105.3 . . ?
C67' C68' H68D 105.2 . . ?
H68C C68' H68D 106.0 . . ?
C69' C68' C67' 128.1(16) . . ?
C69' C68' H68C 105.3 . . ?
C69' C68' H68D 105.2 . . ?
C68' C69' H69C 106.4 . . ?
C68' C69' H69D 106.5 . . ?
C68' C69' C70' 123.6(14) . . ?
H69C C69' H69D 106.5 . . ?
C70' C69' H69C 106.4 . . ?
C70' C69' H69D 106.5 . . ?
C69' C70' H70D 109.5 . . ?
C69' C70' H70E 109.4 . . ?
C69' C70' H70F 109.5 . . ?
H70D C70' H70E 109.5 . . ?
H70D C70' H70F 109.5 . . ?
H70E C70' H70F 109.5 . . ?
O8 C72 H72A 109.5 . . ?
O8 C72 H72B 109.5 . . ?
O8 C72 H72C 109.5 . . ?
H72A C72 H72B 109.5 . . ?
H72A C72 H72C 109.5 . . ?
H72B C72 H72C 109.5 . . ?
C26 O7 C71 118.5(4) . . ?
O7 C71 H71A 109.5 . . ?
O7 C71 H71B 109.5 . . ?
O7 C71 H71C 109.5 . . ?
H71A C71 H71B 109.5 . . ?
H71A C71 H71C 109.5 . . ?
H71B C71 H71C 109.5 . . ?
C71' O7' C26 127.8(9) . . ?
O7' C71' H71D 109.5 . . ?
O7' C71' H71E 109.5 . . ?
O7' C71' H71F 109.5 . . ?
H71D C71' H71E 109.5 . . ?
H71D C71' H71F 109.5 . . ?
H71E C71' H71F 109.5 . . ?

loop_
_geom_bond_atom_site_label_1
_geom_bond_atom_site_label_2
_geom_bond_distance
_geom_bond_site_symmetry_2
_geom_bond_publ_flag
O1 C11 1.375(4) . ?
O1 C53 1.432(5) . ?
O2 C17 1.378(4) . ?
O2 C54 1.414(5) . ?
O3 C12 1.379(4) . ?
O3 C55 1.453(8) . ?
O3 C55' 1.394(17) . ?
O4 C16 1.377(4) . ?
O4 C59 1.439(5) . ?
O5 C25 1.368(4) . ?
O5 C63 1.377(8) . ?
O5 C63' 1.26(2) . ?
O6 C19 1.378(4) . ?
O6 C67 1.45(2) . ?
O6 C67' 1.40(3) . ?
O8 C20 1.373(4) . ?
O8 C72 1.426(5) . ?
C1 C2 1.423(4) . ?
C1 C6 1.421(4) . ?
C1 C10 1.426(4) . ?
C2 H2 0.9300 . ?
C2 C3 1.357(5) . ?
C3 H3 0.9300 . ?
C3 C4 1.380(5) . ?
C4 H4 0.9300 . ?
C4 C5 1.364(5) . ?
C5 H5 0.9300 . ?
C5 C6 1.413(5) . ?
C6 C7 1.451(4) . ?
C7 C8 1.413(4) . ?
C7 C17 1.430(5) . ?
C8 C9 1.438(4) . ?
C8 C14 1.436(4) . ?
C9 C10 1.394(4) . ?
C9 C11 1.448(4) . ?
C10 C44 1.501(4) . ?
C11 C12 1.351(4) . ?
C12 C13 1.441(4) . ?
C13 C14 1.412(4) . ?
C13 C24 1.421(4) . ?
C14 C15 1.420(4) . ?
C15 C16 1.430(4) . ?
C15 C18 1.426(4) . ?
C16 C17 1.370(4) . ?
C18 C19 1.433(4) . ?
C18 C23 1.412(4) . ?
C19 C20 1.357(4) . ?
C20 C21 1.441(4) . ?
C21 C22 1.444(4) . ?
C21 C34 1.406(4) . ?
C22 C23 1.438(4) . ?
C22 C27 1.408(4) . ?
C23 C24 1.424(4) . ?
C24 C25 1.431(4) . ?
C25 C26 1.360(5) . ?
C26 C27 1.438(5) . ?
C26 O7 1.428(5) . ?
C26 O7' 1.462(9) . ?
C27 C28 1.443(4) . ?
C28 C29 1.420(5) . ?
C28 C33 1.423(5) . ?
C29 H29 0.9300 . ?
C29 C30 1.366(5) . ?
C30 H30 0.9300 . ?
C30 C31 1.392(6) . ?
C31 H31 0.9300 . ?
C31 C32 1.345(5) . ?
C32 H32 0.9300 . ?
C32 C33 1.434(5) . ?
C33 C34 1.422(5) . ?
C34 C35 1.501(4) . ?
C35 C36 1.400(5) . ?
C35 C40 1.394(4) . ?
C36 C37 1.386(5) . ?
C36 C42 1.510(5) . ?
C37 H37 0.9300 . ?
C37 C38 1.382(5) . ?
C38 C39 1.380(5) . ?
C38 C43 1.511(5) . ?
C39 H39 0.9300 . ?
C39 C40 1.390(5) . ?
C40 C41 1.505(5) . ?
C41 H41A 0.9600 . ?
C41 H41B 0.9600 . ?
C41 H41C 0.9600 . ?
C42 H42A 0.9600 . ?
C42 H42B 0.9600 . ?
C42 H42C 0.9600 . ?
C43 H43A 0.9600 . ?
C43 H43B 0.9600 . ?
C43 H43C 0.9600 . ?
C44 C45 1.402(5) . ?
C44 C49 1.400(5) . ?
C45 C46 1.390(4) . ?
C45 C51 1.507(5) . ?
C46 H46 0.9300 . ?
C46 C47 1.378(5) . ?
C47 C48 1.389(5) . ?
C47 C52 1.512(5) . ?
C48 H48 0.9300 . ?
C48 C49 1.382(5) . ?
C49 C50 1.503(5) . ?
C50 H50A 0.9600 . ?
C50 H50B 0.9600 . ?
C50 H50C 0.9600 . ?
C51 H51A 0.9600 . ?
C51 H51B 0.9600 . ?
C51 H51C 0.9600 . ?
C52 H52A 0.9600 . ?
C52 H52B 0.9600 . ?
C52 H52C 0.9600 . ?
C53 H53A 0.9600 . ?
C53 H53B 0.9600 . ?
C53 H53C 0.9600 . ?
C54 H54A 0.9600 . ?
C54 H54B 0.9600 . ?
C54 H54C 0.9600 . ?
C55 H55A 0.9700 . ?
C55 H55B 0.9700 . ?
C55 C56 1.536(10) . ?
C56 H56A 0.9700 . ?
C56 H56B 0.9700 . ?
C56 C57 1.469(12) . ?
C57 H57A 0.9700 . ?
C57 H57B 0.9700 . ?
C57 C58 1.529(14) . ?
C58 H58A 0.9600 . ?
C58 H58B 0.9600 . ?
C58 H58C 0.9600 . ?
C55' H55C 0.9700 . ?
C55' H55D 0.9700 . ?
C55' C56' 1.558(19) . ?
C56' H56C 0.9700 . ?
C56' H56D 0.9700 . ?
C56' C57' 1.51(2) . ?
C57' H57C 0.9700 . ?
C57' H57D 0.9700 . ?
C57' C58' 1.54(2) . ?
C58' H58D 0.9600 . ?
C58' H58E 0.9600 . ?
C58' H58F 0.9600 . ?
C59 H59A 0.9700 . ?
C59 H59B 0.9700 . ?
C59 C60 1.496(7) . ?
C60 H60A 0.9700 . ?
C60 H60B 0.9700 . ?
C60 C61 1.402(9) . ?
C61 H61A 0.9700 . ?
C61 H61B 0.9700 . ?
C61 C62 1.543(10) . ?
C62 H62A 0.9600 . ?
C62 H62B 0.9600 . ?
C62 H62C 0.9600 . ?
C63 H63A 0.9700 . ?
C63 H63B 0.9700 . ?
C63 C64 1.523(11) . ?
C64 H64A 0.9700 . ?
C64 H64B 0.9700 . ?
C64 C65 1.463(13) . ?
C65 H65A 0.9700 . ?
C65 H65B 0.9700 . ?
C65 C66 1.457(13) . ?
C66 H66A 0.9600 . ?
C66 H66B 0.9600 . ?
C66 H66C 0.9600 . ?
C63' H63C 0.9700 . ?
C63' H63D 0.9700 . ?
C63' C64' 1.566(16) . ?
C64' H64C 0.9700 . ?
C64' H64D 0.9700 . ?
C64' C65' 1.422(18) . ?
C64' C66' 2.286(10) . ?
C65' H65C 0.9700 . ?
C65' H65D 0.9700 . ?
C65' C66' 1.513(17) . ?
C66' H66D 0.9600 . ?
C66' H66E 0.9600 . ?
C66' H66F 0.9600 . ?
C67 H67A 0.9700 . ?
C67 H67B 0.9700 . ?
C67 C68 1.581(14) . ?
C68 H68A 0.9700 . ?
C68 H68B 0.9700 . ?
C68 C69 1.478(14) . ?
C69 H69A 0.9700 . ?
C69 H69B 0.9700 . ?
C69 C70 1.533(13) . ?
C70 H70A 0.9600 . ?
C70 H70B 0.9600 . ?
C70 H70C 0.9600 . ?
C67' H67C 0.9700 . ?
C67' H67D 0.9700 . ?
C67' C68' 1.473(15) . ?
C68' H68C 0.9700 . ?
C68' H68D 0.9700 . ?
C68' C69' 1.417(15) . ?
C69' H69C 0.9700 . ?
C69' H69D 0.9700 . ?
C69' C70' 1.504(13) . ?
C70' H70D 0.9600 . ?
C70' H70E 0.9600 . ?
C70' H70F 0.9600 . ?
C72 H72A 0.9600 . ?
C72 H72B 0.9600 . ?
C72 H72C 0.9600 . ?
O7 C71 1.443(7) . ?
C71 H71A 0.9600 . ?
C71 H71B 0.9600 . ?
C71 H71C 0.9600 . ?
O7' C71' 1.404(17) . ?
C71' H71D 0.9600 . ?
C71' H71E 0.9600 . ?
C71' H71F 0.9600 . ?

loop_
_geom_hbond_atom_site_label_D
_geom_hbond_atom_site_label_H
_geom_hbond_atom_site_label_A
_geom_hbond_distance_DH
_geom_hbond_distance_HA
_geom_hbond_distance_DA
_geom_hbond_angle_DHA
_geom_hbond_site_symmetry_A
C53 H53C O3 0.96 2.38 2.953(5) 117.8 .
C59 H59A O2 0.97 2.61 3.116(5) 112.8 .
C63 H63B O7 0.97 2.26 2.898(10) 122.2 .
C63' H63C O7' 0.97 2.56 3.14(2) 118.4 .
C67' H67C O8 0.97 2.60 3.12(3) 113.6 .
C72 H72C O6 0.96 2.45 2.977(5) 114.4 .
C71 H71A O5 0.96 2.58 3.100(7) 113.9 .
C71' H71F O5 0.96 2.52 3.068(14) 115.9 .

loop_
_geom_torsion_atom_site_label_1
_geom_torsion_atom_site_label_2
_geom_torsion_atom_site_label_3
_geom_torsion_atom_site_label_4
_geom_torsion
_geom_torsion_site_symmetry_1
_geom_torsion_site_symmetry_2
_geom_torsion_site_symmetry_3
_geom_torsion_site_symmetry_4
_geom_torsion_publ_flag
O1 C11 C12 O3 2.4(5) . . . . ?
O1 C11 C12 C13 -171.2(3) . . . . ?
O3 C12 C13 C14 -157.1(3) . . . . ?
O3 C12 C13 C24 19.9(5) . . . . ?
O3 C55 C56 C57 -77.7(10) . . . . ?
O3 C55' C56' C57' 178(7) . . . . ?
O4 C16 C17 O2 0.5(5) . . . . ?
O4 C16 C17 C7 172.2(3) . . . . ?
O4 C59 C60 C61 -47.9(9) . . . . ?
O5 C25 C26 C27 176.7(4) . . . . ?
O5 C25 C26 O7 11.6(6) . . . . ?
O5 C25 C26 O7' -33.7(8) . . . . ?
O5 C63 C64 C65 -177.1(10) . . . . ?
O5 C63' C64' C65' -45(3) . . . . ?
O5 C63' C64' C66' -28(7) . . . . ?
O6 C19 C20 O8 -1.9(5) . . . . ?
O6 C19 C20 C21 172.1(3) . . . . ?
O6 C67 C68 C69 -96.9(13) . . . . ?
O6 C67' C68' C69' -7(4) . . . . ?
O8 C20 C21 C22 168.7(3) . . . . ?
O8 C20 C21 C34 -9.4(5) . . . . ?
C1 C2 C3 C4 -0.2(6) . . . . ?
C1 C6 C7 C8 -11.1(5) . . . . ?
C1 C6 C7 C17 164.4(3) . . . . ?
C1 C10 C44 C45 99.3(4) . . . . ?
C1 C10 C44 C49 -76.2(4) . . . . ?
C2 C1 C6 C5 7.0(5) . . . . ?
C2 C1 C6 C7 -172.9(3) . . . . ?
C2 C1 C10 C9 -176.7(3) . . . . ?
C2 C1 C10 C44 6.8(5) . . . . ?
C2 C3 C4 C5 3.4(7) . . . . ?
C3 C4 C5 C6 -1.2(7) . . . . ?
C4 C5 C6 C1 -4.0(6) . . . . ?
C4 C5 C6 C7 175.9(4) . . . . ?
C5 C6 C7 C8 169.0(3) . . . . ?
C5 C6 C7 C17 -15.5(5) . . . . ?
C6 C1 C2 C3 -5.1(5) . . . . ?
C6 C1 C10 C9 1.7(5) . . . . ?
C6 C1 C10 C44 -174.8(3) . . . . ?
C6 C7 C8 C9 3.5(5) . . . . ?
C6 C7 C8 C14 -179.3(3) . . . . ?
C6 C7 C17 O2 -9.3(5) . . . . ?
C6 C7 C17 C16 179.0(3) . . . . ?
C7 C8 C9 C10 7.0(5) . . . . ?
C7 C8 C9 C11 -170.6(3) . . . . ?
C7 C8 C14 C13 -173.2(3) . . . . ?
C7 C8 C14 C15 4.4(5) . . . . ?
C8 C7 C17 O2 166.1(3) . . . . ?
C8 C7 C17 C16 -5.6(5) . . . . ?
C8 C9 C10 C1 -9.5(5) . . . . ?
C8 C9 C10 C44 166.8(3) . . . . ?
C8 C9 C11 O1 157.1(3) . . . . ?
C8 C9 C11 C12 -14.3(5) . . . . ?
C8 C14 C15 C16 -12.9(4) . . . . ?
C8 C14 C15 C18 172.1(3) . . . . ?
C9 C8 C14 C13 4.0(4) . . . . ?
C9 C8 C14 C15 -178.3(3) . . . . ?
C9 C10 C44 C45 -77.0(4) . . . . ?
C9 C10 C44 C49 107.5(4) . . . . ?
C9 C11 C12 O3 173.5(3) . . . . ?
C9 C11 C12 C13 -0.1(5) . . . . ?
C10 C1 C2 C3 173.3(3) . . . . ?
C10 C1 C6 C5 -171.4(3) . . . . ?
C10 C1 C6 C7 8.7(5) . . . . ?
C10 C9 C11 O1 -20.4(5) . . . . ?
C10 C9 C11 C12 168.1(3) . . . . ?
C10 C44 C45 C46 -174.3(3) . . . . ?
C10 C44 C45 C51 4.6(5) . . . . ?
C10 C44 C49 C48 173.5(3) . . . . ?
C10 C44 C49 C50 -6.1(5) . . . . ?
C11 C9 C10 C1 167.9(3) . . . . ?
C11 C9 C10 C44 -15.7(5) . . . . ?
C11 C12 C13 C14 16.5(5) . . . . ?
C11 C12 C13 C24 -166.4(3) . . . . ?
C12 O3 C55 C56 -176.4(6) . . . . ?
C12 O3 C55' C56' 141(2) . . . . ?
C12 C13 C14 C8 -18.3(4) . . . . ?
C12 C13 C14 C15 164.0(3) . . . . ?
C12 C13 C24 C23 -153.5(3) . . . . ?
C12 C13 C24 C25 32.2(5) . . . . ?
C13 C14 C15 C16 164.7(3) . . . . ?
C13 C14 C15 C18 -10.3(4) . . . . ?
C13 C24 C25 O5 13.4(5) . . . . ?
C13 C24 C25 C26 -178.1(4) . . . . ?
C14 C8 C9 C10 -170.3(3) . . . . ?
C14 C8 C9 C11 12.2(4) . . . . ?
C14 C13 C24 C23 23.5(4) . . . . ?
C14 C13 C24 C25 -150.8(3) . . . . ?
C14 C15 C16 O4 -163.0(3) . . . . ?
C14 C15 C16 C17 12.5(5) . . . . ?
C14 C15 C18 C19 -153.3(3) . . . . ?
C14 C15 C18 C23 23.7(4) . . . . ?
C15 C16 C17 O2 -175.0(3) . . . . ?
C15 C16 C17 C7 -3.3(5) . . . . ?
C15 C18 C19 O6 15.1(5) . . . . ?
C15 C18 C19 C20 -169.6(3) . . . . ?
C15 C18 C23 C22 167.7(3) . . . . ?
C15 C18 C23 C24 -13.4(5) . . . . ?
C16 O4 C59 C60 -170.8(4) . . . . ?
C16 C15 C18 C19 32.0(5) . . . . ?
C16 C15 C18 C23 -150.9(3) . . . . ?
C17 C7 C8 C9 -172.2(3) . . . . ?
C17 C7 C8 C14 5.0(5) . . . . ?
C18 C15 C16 O4 11.7(5) . . . . ?
C18 C15 C16 C17 -172.7(3) . . . . ?
C18 C19 C20 O8 -177.1(3) . . . . ?
C18 C19 C20 C21 -3.2(5) . . . . ?
C18 C23 C24 C13 -10.0(5) . . . . ?
C18 C23 C24 C25 164.6(3) . . . . ?
C19 O6 C67 C68 -159.4(7) . . . . ?
C19 O6 C67' C68' 176.6(16) . . . . ?
C19 C18 C23 C22 -15.0(5) . . . . ?
C19 C18 C23 C24 163.8(3) . . . . ?
C19 C20 C21 C22 -5.3(5) . . . . ?
C19 C20 C21 C34 176.6(3) . . . . ?
C20 C21 C22 C23 3.4(4) . . . . ?
C20 C21 C22 C27 -178.4(3) . . . . ?
C20 C21 C34 C33 175.6(3) . . . . ?
C20 C21 C34 C35 -4.0(5) . . . . ?
C21 C22 C23 C18 6.9(5) . . . . ?
C21 C22 C23 C24 -172.0(3) . . . . ?
C21 C22 C27 C26 -172.4(3) . . . . ?
C21 C22 C27 C28 4.9(5) . . . . ?
C21 C34 C35 C36 -93.2(4) . . . . ?
C21 C34 C35 C40 88.8(4) . . . . ?
C22 C21 C34 C33 -2.5(5) . . . . ?
C22 C21 C34 C35 178.0(3) . . . . ?
C22 C23 C24 C13 168.8(3) . . . . ?
C22 C23 C24 C25 -16.5(5) . . . . ?
C22 C27 C28 C29 171.8(3) . . . . ?
C22 C27 C28 C33 -6.8(5) . . . . ?
C23 C18 C19 O6 -162.0(3) . . . . ?
C23 C18 C19 C20 13.3(5) . . . . ?
C23 C22 C27 C26 5.7(5) . . . . ?
C23 C22 C27 C28 -176.9(3) . . . . ?
C23 C24 C25 O5 -161.1(3) . . . . ?
C23 C24 C25 C26 7.5(5) . . . . ?
C24 C13 C14 C8 164.5(3) . . . . ?
C24 C13 C14 C15 -13.2(4) . . . . ?
C24 C25 C26 C27 8.5(6) . . . . ?
C24 C25 C26 O7 -156.6(4) . . . . ?
C24 C25 C26 O7' 158.1(6) . . . . ?
C25 O5 C63 C64 -175.6(7) . . . . ?
C25 O5 C63' C64' -176.8(14) . . . . ?
C25 C26 C27 C22 -15.2(6) . . . . ?
C25 C26 C27 C28 167.6(4) . . . . ?
C25 C26 O7 C71 67.1(6) . . . . ?
C25 C26 O7' C71' -37.7(14) . . . . ?
C26 C27 C28 C29 -11.0(6) . . . . ?
C26 C27 C28 C33 170.3(4) . . . . ?
C27 C22 C23 C18 -171.3(3) . . . . ?
C27 C22 C23 C24 9.8(5) . . . . ?
C27 C26 O7 C71 -98.6(5) . . . . ?
C27 C26 O7' C71' 114.5(11) . . . . ?
C27 C28 C29 C30 179.3(4) . . . . ?
C27 C28 C33 C32 -177.1(3) . . . . ?
C27 C28 C33 C34 4.2(5) . . . . ?
C28 C29 C30 C31 -1.6(7) . . . . ?
C28 C33 C34 C21 0.5(5) . . . . ?
C28 C33 C34 C35 -179.9(3) . . . . ?
C29 C28 C33 C32 4.2(5) . . . . ?
C29 C28 C33 C34 -174.5(3) . . . . ?
C29 C30 C31 C32 3.0(7) . . . . ?
C30 C31 C32 C33 -0.7(7) . . . . ?
C31 C32 C33 C28 -2.9(6) . . . . ?
C31 C32 C33 C34 175.8(4) . . . . ?
C32 C33 C34 C21 -178.2(3) . . . . ?
C32 C33 C34 C35 1.4(5) . . . . ?
C33 C28 C29 C30 -2.0(6) . . . . ?
C33 C34 C35 C36 87.2(4) . . . . ?
C33 C34 C35 C40 -90.8(4) . . . . ?
C34 C21 C22 C23 -178.4(3) . . . . ?
C34 C21 C22 C27 -0.3(5) . . . . ?
C34 C35 C36 C37 -179.4(3) . . . . ?
C34 C35 C36 C42 0.2(5) . . . . ?
C34 C35 C40 C39 -178.6(3) . . . . ?
C34 C35 C40 C41 -0.6(5) . . . . ?
C35 C36 C37 C38 -2.1(5) . . . . ?
C36 C35 C40 C39 3.3(5) . . . . ?
C36 C35 C40 C41 -178.6(4) . . . . ?
C36 C37 C38 C39 3.5(5) . . . . ?
C36 C37 C38 C43 -176.4(3) . . . . ?
C37 C38 C39 C40 -1.4(5) . . . . ?
C38 C39 C40 C35 -1.9(5) . . . . ?
C38 C39 C40 C41 180.0(4) . . . . ?
C40 C35 C36 C37 -1.4(5) . . . . ?
C40 C35 C36 C42 178.2(3) . . . . ?
C42 C36 C37 C38 178.3(3) . . . . ?
C43 C38 C39 C40 178.4(3) . . . . ?
C44 C45 C46 C47 0.8(5) . . . . ?
C45 C44 C49 C48 -2.0(5) . . . . ?
C45 C44 C49 C50 178.4(3) . . . . ?
C45 C46 C47 C48 -2.0(5) . . . . ?
C45 C46 C47 C52 176.6(3) . . . . ?
C46 C47 C48 C49 1.2(5) . . . . ?
C47 C48 C49 C44 0.8(5) . . . . ?
C47 C48 C49 C50 -179.6(4) . . . . ?
C49 C44 C45 C46 1.2(5) . . . . ?
C49 C44 C45 C51 -179.8(3) . . . . ?
C51 C45 C46 C47 -178.2(3) . . . . ?
C52 C47 C48 C49 -177.4(4) . . . . ?
C53 O1 C11 C9 124.4(3) . . . . ?
C53 O1 C11 C12 -64.1(4) . . . . ?
C54 O2 C17 C7 125.5(4) . . . . ?
C54 O2 C17 C16 -62.5(5) . . . . ?
C55 O3 C12 C11 -81.3(6) . . . . ?
C55 O3 C12 C13 92.4(6) . . . . ?
C55 O3 C55' C56' 55(3) . . . . ?
C55 C56 C57 C58 -64.3(13) . . . . ?
C55' O3 C12 C11 -104.0(12) . . . . ?
C55' O3 C12 C13 69.8(12) . . . . ?
C55' O3 C55 C56 -73(4) . . . . ?
C55' C56' C57' C58' -151(6) . . . . ?
C59 O4 C16 C15 98.0(4) . . . . ?
C59 O4 C16 C17 -77.6(4) . . . . ?
C59 C60 C61 C62 171.9(8) . . . . ?
C63 O5 C25 C24 -139.9(6) . . . . ?
C63 O5 C25 C26 51.6(7) . . . . ?
C63 O5 C63' C64' 55.0(19) . . . . ?
C63 C64 C65 C66 -173.8(12) . . . . ?
C63' O5 C25 C24 109.4(14) . . . . ?
C63' O5 C25 C26 -59.1(14) . . . . ?
C63' O5 C63 C64 -53.7(14) . . . . ?
C63' C64' C65' C66' 171(2) . . . . ?
C67 O6 C19 C18 95.4(8) . . . . ?
C67 O6 C19 C20 -80.0(9) . . . . ?
C67 O6 C67' C68' 9(22) . . . . ?
C67 C68 C69 C70 -167.3(13) . . . . ?
C67' O6 C19 C18 94.4(13) . . . . ?
C67' O6 C19 C20 -81.0(13) . . . . ?
C67' O6 C67 C68 -147(24) . . . . ?
C67' C68' C69' C70' 161(2) . . . . ?
C72 O8 C20 C19 -69.4(4) . . . . ?
C72 O8 C20 C21 116.4(4) . . . . ?
O7 C26 C27 C22 149.7(4) . . . . ?
O7 C26 C27 C28 -27.5(6) . . . . ?
O7 C26 O7' C71' -139.0(15) . . . . ?
O7' C26 C27 C22 -165.6(6) . . . . ?
O7' C26 C27 C28 17.2(7) . . . . ?
O7' C26 O7 C71 167.2(9) . . . . ?
